data_4330315
loop_
_publ_author_name
'Sk Asif Ikbal'
'Sanfaori Brahma'
'Sankar Prasad Rath'

_publ_contact_author_address
;Department of Chemistry
Indian Institute of Technology Kanpur
Kanpur-208016
INDIA
;
_publ_contact_author_email sprath@iitk.ac.in
_publ_contact_author_fax 91-512-2597436
_publ_contact_author_name 'Dr. Sankar Prasad Rath'
_publ_contact_author_phone 91-512-2597251
_publ_section_title
;
 Building-up Remarkably Stable Magnesium Porphyrin Polymers Self-Assembled
 via Bidentate Axial Ligands: Synthesis, Structure, Surface Morphology,
 and Effect of Bridging Ligands
;
_journal_name_full 'Inorganic Chemistry'
_journal_page_first 9666
_journal_page_last 9676
_journal_paper_doi 10.1021/ic300826p
_journal_volume 51
_journal_year 2012
_chemical_formula_sum 'C58 H56 Mg N12 O8'
_chemical_formula_weight 1073.46
_chemical_name_common 1.L2
_chemical_name_systematic
; 
 ? 
;
_space_group_IT_number 140
_symmetry_cell_setting tetragonal
_symmetry_space_group_name_Hall '-I 4 2c'
_symmetry_space_group_name_H-M 'I 4/m c m'
_atom_sites_solution_hydrogens geom
_atom_sites_solution_primary direct
_atom_sites_solution_secondary difmap
_audit_creation_method SHELXL-97
_cell_angle_alpha 90.00
_cell_angle_beta 90.00
_cell_angle_gamma 90.00
_cell_formula_units_Z 4
_cell_length_a 16.9582(12)
_cell_length_b 16.9582(12)
_cell_length_c 19.600(3)
_cell_measurement_reflns_used 999
_cell_measurement_temperature 100(2)
_cell_measurement_theta_max 26.8
_cell_measurement_theta_min 2.6
_cell_volume 5636.6(10)
_computing_cell_refinement 'Bruker SAINT'
_computing_data_collection 'Bruker APEX'
_computing_data_reduction 'Bruker SAINT'
_computing_molecular_graphics 'SHELXL 5.1, XP (Sheldrick, 1994)'
_computing_publication_material SHELXS-97
_computing_structure_refinement 'SHELXL-97 (Sheldrick, 2008)'
_computing_structure_solution 'SHELXS-97 (Sheldrick, 2008)'
_diffrn_ambient_temperature 100(2)
_diffrn_measured_fraction_theta_full 0.999
_diffrn_measured_fraction_theta_max 0.999
_diffrn_measurement_device_type 'Bruker SMART APEX'
_diffrn_measurement_method \w
_diffrn_radiation_monochromator graphite
_diffrn_radiation_source 'fine-focus sealed tube'
_diffrn_radiation_type MoK\a
_diffrn_radiation_wavelength 0.71073
_diffrn_reflns_av_R_equivalents 0.0466
_diffrn_reflns_av_sigmaI/netI 0.0264
_diffrn_reflns_limit_h_max 20
_diffrn_reflns_limit_h_min -13
_diffrn_reflns_limit_k_max 19
_diffrn_reflns_limit_k_min -20
_diffrn_reflns_limit_l_max 23
_diffrn_reflns_limit_l_min -20
_diffrn_reflns_number 14435
_diffrn_reflns_theta_full 25.00
_diffrn_reflns_theta_max 25.50
_diffrn_reflns_theta_min 2.40
_diffrn_standards_number 0
_exptl_absorpt_coefficient_mu 0.097
_exptl_absorpt_correction_T_max 0.9875
_exptl_absorpt_correction_T_min 0.9809
_exptl_absorpt_correction_type multi-scan
_exptl_absorpt_process_details 'SADABS 2.05 (Sheldrick, 2002)'
_exptl_crystal_colour 'dark red'
_exptl_crystal_density_diffrn 1.265
_exptl_crystal_description block
_exptl_crystal_F_000 2256
_exptl_crystal_size_max 0.20
_exptl_crystal_size_mid 0.16
_exptl_crystal_size_min 0.13
_refine_diff_density_max 0.642
_refine_diff_density_min -0.627
_refine_diff_density_rms 0.061
_refine_ls_extinction_method none
_refine_ls_goodness_of_fit_ref 1.124
_refine_ls_hydrogen_treatment constr
_refine_ls_matrix_type full
_refine_ls_number_parameters 124
_refine_ls_number_reflns 1433
_refine_ls_number_restraints 5
_refine_ls_restrained_S_all 1.165
_refine_ls_R_factor_all 0.0724
_refine_ls_R_factor_gt 0.0637
_refine_ls_shift/su_max 0.000
_refine_ls_shift/su_mean 0.000
_refine_ls_structure_factor_coef Fsqd
_refine_ls_weighting_details 'calc w=1/[\s^2^(Fo^2^)+(0.0578P)^2^+19.4303P] where P=(Fo^2^+2Fc^2^)/3'
_refine_ls_weighting_scheme calc
_refine_ls_wR_factor_gt 0.1585
_refine_ls_wR_factor_ref 0.1659
_reflns_number_gt 1252
_reflns_number_total 1433
_reflns_threshold_expression >2sigma(I)
_cod_data_source_file ic300826p_si_005.cif
_cod_data_source_block 22julb
_cod_original_cell_volume 5636.5(10)
_cod_database_code 4330315

loop_
_symmetry_equiv_pos_as_xyz
'x, y, z'
'-x, -y, z'
'-y, x, z'
'y, -x, z'
'-x, y, -z+1/2'
'x, -y, -z+1/2'
'y, x, -z+1/2'
'-y, -x, -z+1/2'
'x+1/2, y+1/2, z+1/2'
'-x+1/2, -y+1/2, z+1/2'
'-y+1/2, x+1/2, z+1/2'
'y+1/2, -x+1/2, z+1/2'
'-x+1/2, y+1/2, -z+1'
'x+1/2, -y+1/2, -z+1'
'y+1/2, x+1/2, -z+1'
'-y+1/2, -x+1/2, -z+1'
'-x, -y, -z'
'x, y, -z'
'y, -x, -z'
'-y, x, -z'
'x, -y, z-1/2'
'-x, y, z-1/2'
'-y, -x, z-1/2'
'y, x, z-1/2'
'-x+1/2, -y+1/2, -z+1/2'
'x+1/2, y+1/2, -z+1/2'
'y+1/2, -x+1/2, -z+1/2'
'-y+1/2, x+1/2, -z+1/2'
'x+1/2, -y+1/2, z'
'-x+1/2, y+1/2, z'
'-y+1/2, -x+1/2, z'
'y+1/2, x+1/2, z'

loop_
_atom_site_label
_atom_site_type_symbol
_atom_site_fract_x
_atom_site_fract_y
_atom_site_fract_z
_atom_site_U_iso_or_equiv
_atom_site_adp_type
_atom_site_occupancy
_atom_site_symmetry_multiplicity
_atom_site_calc_flag
_atom_site_refinement_flags
_atom_site_disorder_assembly
_atom_site_disorder_group
Mg1 Mg 0.5000 0.0000 0.2500 0.0238(6) Uani 1 8 d S . .
O1 O 0.18042(12) 0.03428(12) 0.20306(11) 0.0402(6) Uani 1 1 d . . .
N1 N 0.41318(12) 0.08682(12) 0.25062(16) 0.0238(7) Uani 1 2 d S . .
N2 N 0.21332(19) 0.0000 0.2500 0.0303(7) Uani 1 2 d S . .
C1 C 0.33571(15) 0.07319(15) 0.26544(12) 0.0244(6) Uani 1 1 d . . .
C2 C 0.29951(16) 0.14356(16) 0.29559(13) 0.0266(6) Uani 1 1 d . . .
C3 C 0.22041(17) 0.14989(17) 0.33009(15) 0.0336(7) Uani 1 1 d . . .
H3A H 0.1804 0.1221 0.3023 0.040 Uiso 1 1 calc R . .
H3B H 0.2049 0.2061 0.3328 0.040 Uiso 1 1 calc R . .
C4 C 0.2213(2) 0.1148(2) 0.40179(16) 0.0497(9) Uani 1 1 d . . .
H4A H 0.1691 0.1207 0.4225 0.075 Uiso 1 1 calc R . .
H4B H 0.2605 0.1425 0.4297 0.075 Uiso 1 1 calc R . .
H4C H 0.2349 0.0587 0.3992 0.075 Uiso 1 1 calc R . .
C5 C 0.3010(2) 0.0000 0.2500 0.0252(8) Uani 1 2 d S . .
N3 N 0.5000 0.0000 0.1358(2) 0.0303(10) Uani 1 4 d SD . .
C6 C 0.5458(3) 0.0458(3) 0.0964(3) 0.054(3) Uani 0.50 2 d SPD . .
H6 H 0.5801 0.0801 0.1215 0.064 Uiso 0.50 2 d SPR . .
C7 C 0.5518(2) 0.0518(2) 0.0266(3) 0.060(3) Uani 0.50 2 d SPD . .
H7 H 0.5861 0.0861 0.0000 0.072 Uiso 1 4 d SR . .
C8 C 0.5000 0.0000 0.0000 0.0352(19) Uani 1 8 d SD . .
C9 C 0.5000 0.0000 -0.0781(3) 0.026(2) Uani 0.50 4 d SPD . .
N4 N 0.0957(8) 0.0241(7) 0.0243(7) 0.063(4) Uani 0.25 1 d P A -1
C10 C 0.0537(7) 0.0131(7) 0.0696(6) 0.035(3) Uani 0.25 1 d P A -1
C11 C 0.0000 0.0000 0.1269(4) 0.0528(17) Uani 1 4 d S . .
C12 C 0.4066(3) 0.2063(3) 0.0000 0.0616(15) Uani 1 2 d S . .
H12 H 0.4466 0.2464 0.0000 0.074 Uiso 1 2 d SR . .
C13 C 0.3788(2) 0.1779(2) 0.06068(18) 0.0534(10) Uani 1 1 d . . .
H13 H 0.3988 0.1980 0.1031 0.064 Uiso 1 1 d R . .

loop_
_atom_site_aniso_label
_atom_site_aniso_U_11
_atom_site_aniso_U_22
_atom_site_aniso_U_33
_atom_site_aniso_U_23
_atom_site_aniso_U_13
_atom_site_aniso_U_12
Mg1 0.0240(8) 0.0240(8) 0.0236(12) 0.000 0.000 0.000
O1 0.0340(12) 0.0347(11) 0.0520(13) 0.0090(10) -0.0131(10) 0.0000(9)
N1 0.0263(10) 0.0263(10) 0.0188(14) 0.0036(9) -0.0036(9) -0.0002(12)
N2 0.0303(17) 0.0237(16) 0.0369(17) 0.0053(15) 0.000 0.000
C1 0.0276(13) 0.0281(14) 0.0175(12) 0.0064(10) -0.0027(10) 0.0031(10)
C2 0.0277(14) 0.0302(14) 0.0220(13) 0.0066(11) -0.0047(11) 0.0055(10)
C3 0.0298(15) 0.0323(15) 0.0387(16) 0.0043(12) 0.0015(12) 0.0081(12)
C4 0.046(2) 0.065(2) 0.0372(18) 0.0060(16) 0.0123(15) 0.0103(17)
C5 0.0234(18) 0.031(2) 0.0213(16) 0.0077(16) 0.000 0.000
N3 0.0248(14) 0.0248(14) 0.041(3) 0.000 0.000 0.000(2)
C6 0.069(5) 0.069(5) 0.023(4) -0.004(3) -0.004(3) -0.046(6)
C7 0.077(5) 0.077(5) 0.027(4) 0.007(2) 0.007(2) -0.052(6)
C8 0.023(2) 0.023(2) 0.059(5) 0.000 0.000 0.004(3)
C9 0.028(4) 0.028(4) 0.023(6) 0.000 0.000 -0.004(5)
N4 0.060(8) 0.055(7) 0.073(10) 0.002(6) -0.001(6) -0.002(6)
C10 0.039(6) 0.022(6) 0.043(6) 0.003(5) 0.006(6) 0.003(5)
C11 0.052(2) 0.052(2) 0.055(4) 0.000 0.000 0.000
C12 0.057(3) 0.061(4) 0.067(4) 0.000 0.000 -0.012(3)
C13 0.057(2) 0.062(2) 0.0409(18) -0.0166(17) -0.0047(16) 0.0131(17)

loop_
_atom_type_symbol
_atom_type_description
_atom_type_scat_dispersion_real
_atom_type_scat_dispersion_imag
_atom_type_scat_source
C C 0.0033 0.0016 'International Tables Vol C Tables 4.2.6.8 and 6.1.1.4'
H H 0.0000 0.0000 'International Tables Vol C Tables 4.2.6.8 and 6.1.1.4'
N N 0.0061 0.0033 'International Tables Vol C Tables 4.2.6.8 and 6.1.1.4'
O O 0.0106 0.0060 'International Tables Vol C Tables 4.2.6.8 and 6.1.1.4'
Mg Mg 0.0486 0.0363 'International Tables Vol C Tables 4.2.6.8 and 6.1.1.4'

loop_
_geom_angle_atom_site_label_1
_geom_angle_atom_site_label_2
_geom_angle_atom_site_label_3
_geom_angle
_geom_angle_site_symmetry_1
_geom_angle_site_symmetry_3
N1 Mg1 N1 90.002(1) . 28_545
N1 Mg1 N1 90.002(1) . 27
N1 Mg1 N1 179.33(17) 28_545 27
N1 Mg1 N1 179.32(17) . 2_655
N1 Mg1 N1 90.002(1) 28_545 2_655
N1 Mg1 N1 90.002(1) 27 2_655
N1 Mg1 N3 90.34(8) . .
N1 Mg1 N3 89.66(8) 28_545 .
N1 Mg1 N3 89.66(8) 27 .
N1 Mg1 N3 90.34(8) 2_655 .
N1 Mg1 N3 89.66(8) . 27
N1 Mg1 N3 90.34(8) 28_545 27
N1 Mg1 N3 90.34(8) 27 27
N1 Mg1 N3 89.66(8) 2_655 27
N3 Mg1 N3 180.0 . 27
C1 N1 C1 106.3(3) 31 .
C1 N1 Mg1 124.19(15) 31 .
C1 N1 Mg1 124.19(15) . .
O1 N2 O1 125.7(3) . 6
O1 N2 C5 117.14(17) . .
O1 N2 C5 117.14(17) 6 .
N1 C1 C5 120.4(2) . .
N1 C1 C2 110.5(2) . .
C5 C1 C2 129.0(3) . .
C2 C2 C1 106.23(15) 31 .
C2 C2 C3 125.41(15) 31 .
C1 C2 C3 127.7(2) . .
C2 C3 C4 112.1(2) . .
C1 C5 C1 130.5(3) . 6
C1 C5 N2 114.76(17) . .
C1 C5 N2 114.76(17) 6 .
C9 N3 C6 54.8(4) 17_655 .
C9 N3 C6 54.8(4) 17_655 2_655
C6 N3 C6 109.7(7) . 2_655
C9 N3 Mg1 180.0 17_655 .
C6 N3 Mg1 125.2(4) . .
C6 N3 Mg1 125.2(4) 2_655 .
C9 C6 N3 53.2(4) 17_655 .
C9 C6 C7 78.0(6) 17_655 .
N3 C6 C7 131.1(7) . .
C7 C7 C8 67.2(3) 18 .
C7 C7 C6 174.0(4) 18 .
C8 C7 C6 106.8(5) . .
C7 C7 C9 129.1(2) 18 17_655
C8 C7 C9 61.9(3) . 17_655
C6 C7 C9 44.9(4) . 17_655
C7 C8 C7 134.5(6) 17_655 18
C7 C8 C7 45.5(6) 17_655 2_655
C7 C8 C7 179.995(1) 18 2_655
C7 C8 C7 179.996(1) 17_655 .
C7 C8 C7 45.5(6) 18 .
C7 C8 C7 134.5(6) 2_655 .
C7 C8 C9 67.2(3) 17_655 .
C7 C8 C9 67.2(3) 18 .
C7 C8 C9 112.8(3) 2_655 .
C7 C8 C9 112.8(3) . .
C7 C8 C9 112.8(3) 17_655 17_655
C7 C8 C9 112.8(3) 18 17_655
C7 C8 C9 67.2(3) 2_655 17_655
C7 C8 C9 67.2(3) . 17_655
C9 C8 C9 180.0 . 17_655
N3 C9 C6 72.0(4) 18 17_655
N3 C9 C6 72.0(4) 18 18
C6 C9 C6 144.0(8) 17_655 18
N3 C9 C8 180.0 18 .
C6 C9 C8 108.0(4) 17_655 .
C6 C9 C8 108.0(4) 18 .
N3 C9 C7 129.1(2) 18 18
C6 C9 C7 158.9(6) 17_655 18
C6 C9 C7 57.1(3) 18 18
C8 C9 C7 50.9(2) . 18
N3 C9 C7 129.1(2) 18 17_655
C6 C9 C7 57.1(3) 17_655 17_655
C6 C9 C7 158.9(6) 18 17_655
C8 C9 C7 50.9(2) . 17_655
C7 C9 C7 101.7(5) 18 17_655
N4 C10 C11 179.4(13) . .
C10 C11 C10 79.7(10) . 2
C10 C11 C10 53.9(6) . 4
C10 C11 C10 53.9(6) 2 4
C10 C11 C10 53.9(6) . 3
C10 C11 C10 53.9(6) 2 3
C10 C11 C10 79.7(10) 4 3
C13 C12 C13 120.9(5) 18 .
C13 C13 C12 119.5(3) 31 .

loop_
_geom_bond_atom_site_label_1
_geom_bond_atom_site_label_2
_geom_bond_distance
_geom_bond_site_symmetry_2
Mg1 N1 2.082(3) .
Mg1 N1 2.082(3) 28_545
Mg1 N1 2.082(3) 27
Mg1 N1 2.082(3) 2_655
Mg1 N3 2.237(5) .
Mg1 N3 2.237(5) 27
O1 N2 1.223(2) .
N1 C1 1.365(3) 31
N1 C1 1.365(3) .
N2 O1 1.223(2) 6
N2 C5 1.486(5) .
C1 C5 1.407(3) .
C1 C2 1.466(4) .
C2 C2 1.365(5) 31
C2 C3 1.506(4) .
C3 C4 1.526(4) .
C5 C1 1.407(3) 6
N3 C9 1.131(7) 17_655
N3 C6 1.344(7) .
N3 C6 1.344(7) 2_655
C6 C9 1.155(8) 17_655
C6 C7 1.375(5) .
C7 C7 1.042(12) 18
C7 C8 1.346(5) .
C7 C9 1.601(7) 17_655
C8 C7 1.346(5) 17_655
C8 C7 1.346(5) 18
C8 C7 1.346(5) 2_655
C8 C9 1.531(6) .
C8 C9 1.532(6) 17_655
C9 N3 1.131(7) 18
C9 C6 1.155(8) 17_655
C9 C6 1.155(8) 18
C9 C7 1.601(7) 18
C9 C7 1.601(7) 17_655
N4 C10 1.154(16) .
C10 C11 1.462(13) .
C11 C10 1.462(13) 2
C11 C10 1.462(13) 4
C11 C10 1.462(13) 3
C12 C13 1.367(5) 18
C12 C13 1.367(5) .
C13 C13 1.360(8) 31
